data_4335748
loop_
_publ_author_name
'B. Zhang'
'S. Z. Du'
'X. M. Lu'
'G. Wang'
'J. Fen'

_publ_section_title
;
 Mo- and W-Based Organic Nanostructures Prepared from Bulk Crystal
 Isomorphs Consisted of [(CH3CH2)3NH)]2[MO2(C14H6O4)2] (M = Mo, W)
;
_journal_name_full 'Inorganic Chemistry'
_journal_page_first 9470
_journal_page_last 9478
_journal_paper_doi 10.1021/ic401125e
_journal_volume 52
_journal_year 2013
_chemical_formula_sum 'C40 H44 N2 O10 W'
_chemical_formula_weight 896.62
_chemical_name_systematic
; 
 ? 
;
_space_group_IT_number 15
_symmetry_cell_setting monoclinic
_symmetry_space_group_name_Hall '-C 2yc'
_symmetry_space_group_name_H-M 'C 1 2/c 1'
_atom_sites_solution_hydrogens geom
_atom_sites_solution_primary direct
_atom_sites_solution_secondary difmap
_audit_creation_method SHELXL-97
_cell_angle_alpha 90.00
_cell_angle_beta 93.2330(10)
_cell_angle_gamma 90.00
_cell_formula_units_Z 4
_cell_length_a 27.215(3)
_cell_length_b 10.2110(10)
_cell_length_c 13.5221(12)
_cell_measurement_reflns_used 4714
_cell_measurement_temperature 298(2)
_cell_measurement_theta_max 24.118
_cell_measurement_theta_min 2.635
_cell_volume 3751.7(6)
_computing_cell_refinement 'Bruker SMART'
_computing_data_collection 'Bruker SMART'
_computing_data_reduction 'Bruker SHELXTL'
_computing_molecular_graphics 'Bruker SHELXTL'
_computing_publication_material 'Bruker SHELXTL'
_computing_structure_refinement 'SHELXL-97 (Sheldrick, 1997)'
_computing_structure_solution 'SHELXS-97 (Sheldrick, 1990)'
_diffrn_ambient_temperature 298(2)
_diffrn_measured_fraction_theta_full 0.996
_diffrn_measured_fraction_theta_max 0.996
_diffrn_measurement_device_type 'CCD area detector'
_diffrn_measurement_method 'phi and omega scans'
_diffrn_radiation_monochromator graphite
_diffrn_radiation_source 'fine-focus sealed tube'
_diffrn_radiation_type MoK\a
_diffrn_radiation_wavelength 0.71073
_diffrn_reflns_av_R_equivalents 0.0466
_diffrn_reflns_av_sigmaI/netI 0.0432
_diffrn_reflns_limit_h_max 25
_diffrn_reflns_limit_h_min -32
_diffrn_reflns_limit_k_max 12
_diffrn_reflns_limit_k_min -11
_diffrn_reflns_limit_l_max 16
_diffrn_reflns_limit_l_min -15
_diffrn_reflns_number 9296
_diffrn_reflns_theta_full 25.01
_diffrn_reflns_theta_max 25.01
_diffrn_reflns_theta_min 2.59
_exptl_absorpt_coefficient_mu 3.140
_exptl_absorpt_correction_T_max 0.4734
_exptl_absorpt_correction_T_min 0.4062
_exptl_absorpt_correction_type multi-scan
_exptl_absorpt_process_details sadabs
_exptl_crystal_density_diffrn 1.587
_exptl_crystal_F_000 1808
_exptl_crystal_size_max 0.35
_exptl_crystal_size_mid 0.30
_exptl_crystal_size_min 0.28
_refine_diff_density_max 1.335
_refine_diff_density_min -1.036
_refine_diff_density_rms 0.113
_refine_ls_extinction_method none
_refine_ls_goodness_of_fit_ref 1.349
_refine_ls_hydrogen_treatment mixed
_refine_ls_matrix_type full
_refine_ls_number_parameters 243
_refine_ls_number_reflns 3300
_refine_ls_number_restraints 0
_refine_ls_restrained_S_all 1.349
_refine_ls_R_factor_all 0.0486
_refine_ls_R_factor_gt 0.0404
_refine_ls_shift/su_max 0.001
_refine_ls_shift/su_mean 0.000
_refine_ls_structure_factor_coef Fsqd
_refine_ls_weighting_details 'calc w=1/[\s^2^(Fo^2^)+(0.0394P)^2^+4.8090P] where P=(Fo^2^+2Fc^2^)/3'
_refine_ls_weighting_scheme calc
_refine_ls_wR_factor_gt 0.0987
_refine_ls_wR_factor_ref 0.1032
_reflns_number_gt 2885
_reflns_number_total 3300
_reflns_threshold_expression >2sigma(I)
_cod_data_source_file ic401125e_si_002.cif
_cod_data_source_block 120328b
_cod_database_code 4335748

loop_
_symmetry_equiv_pos_as_xyz
'x, y, z'
'-x, y, -z+1/2'
'x+1/2, y+1/2, z'
'-x+1/2, y+1/2, -z+1/2'
'-x, -y, -z'
'x, -y, z-1/2'
'-x+1/2, -y+1/2, -z'
'x+1/2, -y+1/2, z-1/2'

loop_
_atom_site_label
_atom_site_type_symbol
_atom_site_fract_x
_atom_site_fract_y
_atom_site_fract_z
_atom_site_U_iso_or_equiv
_atom_site_adp_type
_atom_site_occupancy
_atom_site_symmetry_multiplicity
_atom_site_calc_flag
_atom_site_refinement_flags
W1 W 0.5000 0.78882(3) 0.2500 0.04200(15) Uani 1 2 d S
N1 N 0.5718(2) 0.1956(5) 0.4947(4) 0.0539(14) Uani 1 1 d .
H1 H 0.5548 0.1769 0.5490 0.065 Uiso 1 1 calc R
O1 O 0.55595(15) 0.7560(4) 0.3488(3) 0.0452(10) Uani 1 1 d .
O2 O 0.53910(14) 0.6297(4) 0.1910(3) 0.0472(10) Uani 1 1 d .
O3 O 0.6203(2) 0.8048(5) 0.5106(4) 0.0788(17) Uani 1 1 d .
O4 O 0.7239(2) 0.3759(6) 0.4189(5) 0.0920(19) Uani 1 1 d .
O5 O 0.47486(15) 0.8944(4) 0.3351(3) 0.0531(11) Uani 1 1 d .
C1 C 0.5883(2) 0.6588(6) 0.3345(4) 0.0406(13) Uani 1 1 d .
C2 C 0.5771(2) 0.5864(6) 0.2457(4) 0.0426(14) Uani 1 1 d .
C3 C 0.6069(2) 0.4811(7) 0.2231(5) 0.0530(16) Uani 1 1 d .
H3 H 0.6001 0.4323 0.1658 0.064 Uiso 1 1 calc R
C4 C 0.6469(2) 0.4497(7) 0.2867(5) 0.0574(17) Uani 1 1 d .
H4 H 0.6665 0.3787 0.2716 0.069 Uiso 1 1 calc R
C5 C 0.6585(2) 0.5205(7) 0.3720(5) 0.0498(15) Uani 1 1 d .
C6 C 0.6293(2) 0.6306(6) 0.3972(4) 0.0434(13) Uani 1 1 d .
C7 C 0.6444(2) 0.7103(7) 0.4844(5) 0.0507(16) Uani 1 1 d .
C8 C 0.6906(2) 0.6739(8) 0.5436(5) 0.0565(18) Uani 1 1 d .
C9 C 0.7074(3) 0.7558(9) 0.6215(5) 0.067(2) Uani 1 1 d .
H9 H 0.6908 0.8328 0.6348 0.080 Uiso 1 1 calc R
C10 C 0.7497(3) 0.7195(10) 0.6790(6) 0.080(3) Uani 1 1 d .
H10 H 0.7618 0.7742 0.7297 0.096 Uiso 1 1 calc R
C11 C 0.7731(3) 0.6052(12) 0.6613(6) 0.089(3) Uani 1 1 d .
H11 H 0.8004 0.5815 0.7019 0.107 Uiso 1 1 calc R
C12 C 0.7574(3) 0.5229(10) 0.5844(6) 0.080(3) Uani 1 1 d .
H12 H 0.7740 0.4452 0.5731 0.096 Uiso 1 1 calc R
C13 C 0.7158(2) 0.5590(8) 0.5235(5) 0.0625(19) Uani 1 1 d .
C14 C 0.7013(2) 0.4767(8) 0.4363(5) 0.0605(18) Uani 1 1 d .
C15 C 0.6230(3) 0.2301(10) 0.5316(7) 0.089(3) Uani 1 1 d .
H15A H 0.6435 0.2318 0.4751 0.107 Uiso 1 1 calc R
H15B H 0.6224 0.3184 0.5580 0.107 Uiso 1 1 calc R
C16 C 0.6458(3) 0.1491(14) 0.6038(8) 0.129(5) Uani 1 1 d .
H16A H 0.6257 0.1443 0.6599 0.194 Uiso 1 1 calc R
H16B H 0.6774 0.1844 0.6241 0.194 Uiso 1 1 calc R
H16C H 0.6498 0.0630 0.5769 0.194 Uiso 1 1 calc R
C17 C 0.5495(4) 0.3169(9) 0.4502(7) 0.085(3) Uani 1 1 d .
H17A H 0.5532 0.3874 0.4981 0.102 Uiso 1 1 calc R
H17B H 0.5675 0.3413 0.3930 0.102 Uiso 1 1 calc R
C18 C 0.4970(4) 0.3028(13) 0.4192(9) 0.135(5) Uani 1 1 d .
H18A H 0.4930 0.2324 0.3724 0.202 Uiso 1 1 calc R
H18B H 0.4853 0.3827 0.3890 0.202 Uiso 1 1 calc R
H18C H 0.4786 0.2840 0.4760 0.202 Uiso 1 1 calc R
C19 C 0.5676(3) 0.0801(8) 0.4300(7) 0.082(2) Uani 1 1 d .
H19A H 0.5331 0.0628 0.4137 0.098 Uiso 1 1 calc R
H19B H 0.5811 0.0050 0.4660 0.098 Uiso 1 1 calc R
C20 C 0.5940(4) 0.0950(11) 0.3342(7) 0.114(4) Uani 1 1 d .
H20A H 0.5760 0.1548 0.2909 0.172 Uiso 1 1 calc R
H20B H 0.5960 0.0113 0.3024 0.172 Uiso 1 1 calc R
H20C H 0.6266 0.1284 0.3489 0.172 Uiso 1 1 calc R

loop_
_atom_site_aniso_label
_atom_site_aniso_U_11
_atom_site_aniso_U_22
_atom_site_aniso_U_33
_atom_site_aniso_U_23
_atom_site_aniso_U_13
_atom_site_aniso_U_12
W1 0.0317(2) 0.0496(2) 0.0439(2) 0.000 -0.00532(13) 0.000
N1 0.046(3) 0.064(4) 0.052(3) -0.007(3) 0.000(2) 0.002(3)
O1 0.036(2) 0.052(2) 0.047(2) -0.0057(19) -0.0041(18) 0.0039(18)
O2 0.039(2) 0.054(2) 0.048(2) -0.007(2) -0.0015(18) 0.005(2)
O3 0.069(3) 0.076(4) 0.086(4) -0.027(3) -0.032(3) 0.014(3)
O4 0.070(4) 0.102(4) 0.103(4) 0.010(4) -0.005(3) 0.042(4)
O5 0.042(2) 0.057(3) 0.060(3) 0.000(2) -0.0023(19) 0.000(2)
C1 0.034(3) 0.041(3) 0.047(3) 0.004(3) 0.004(2) 0.002(3)
C2 0.032(3) 0.050(3) 0.046(3) -0.003(3) 0.005(2) -0.004(3)
C3 0.047(4) 0.058(4) 0.054(4) -0.009(3) 0.004(3) 0.004(3)
C4 0.051(4) 0.060(4) 0.063(4) 0.002(4) 0.008(3) 0.014(3)
C5 0.035(3) 0.061(4) 0.054(4) 0.012(3) 0.005(3) 0.006(3)
C6 0.034(3) 0.051(3) 0.045(3) 0.009(3) 0.000(2) -0.002(3)
C7 0.039(3) 0.060(4) 0.052(4) 0.008(3) -0.007(3) -0.005(3)
C8 0.036(3) 0.083(5) 0.049(4) 0.019(4) -0.003(3) -0.009(3)
C9 0.047(4) 0.101(6) 0.051(4) 0.015(4) -0.008(3) -0.018(4)
C10 0.055(5) 0.124(8) 0.059(5) 0.021(5) -0.011(4) -0.019(5)
C11 0.051(5) 0.149(9) 0.065(5) 0.025(6) -0.012(4) 0.002(6)
C12 0.049(4) 0.125(7) 0.066(5) 0.022(5) -0.004(4) 0.013(5)
C13 0.038(3) 0.093(5) 0.057(4) 0.025(4) 0.001(3) 0.003(4)
C14 0.041(4) 0.078(5) 0.063(4) 0.019(4) 0.006(3) 0.014(4)
C15 0.067(5) 0.128(8) 0.072(6) -0.003(6) 0.006(5) 0.021(5)
C16 0.054(5) 0.229(14) 0.103(8) -0.034(9) -0.015(5) -0.016(7)
C17 0.101(7) 0.080(6) 0.076(6) -0.013(5) 0.018(5) -0.021(5)
C18 0.090(7) 0.188(13) 0.128(10) -0.067(9) 0.018(7) -0.063(8)
C19 0.088(6) 0.063(5) 0.096(6) 0.009(5) 0.014(5) 0.011(4)
C20 0.132(9) 0.111(8) 0.103(8) 0.051(7) 0.032(7) 0.025(7)

loop_
_atom_type_symbol
_atom_type_description
_atom_type_scat_dispersion_real
_atom_type_scat_dispersion_imag
_atom_type_scat_source
C C 0.0033 0.0016 'International Tables Vol C Tables 4.2.6.8 and 6.1.1.4'
H H 0.0000 0.0000 'International Tables Vol C Tables 4.2.6.8 and 6.1.1.4'
N N 0.0061 0.0033 'International Tables Vol C Tables 4.2.6.8 and 6.1.1.4'
O O 0.0106 0.0060 'International Tables Vol C Tables 4.2.6.8 and 6.1.1.4'
W W -0.8490 6.8722 'International Tables Vol C Tables 4.2.6.8 and 6.1.1.4'

loop_
_geom_angle_atom_site_label_1
_geom_angle_atom_site_label_2
_geom_angle_atom_site_label_3
_geom_angle
_geom_angle_site_symmetry_1
_geom_angle_site_symmetry_3
O5 W1 O5 103.7(3) . 2_655
O5 W1 O1 103.45(18) . 2_655
O5 W1 O1 88.56(18) 2_655 2_655
O5 W1 O1 88.56(18) . .
O5 W1 O1 103.45(18) 2_655 .
O1 W1 O1 160.7(2) 2_655 .
O5 W1 O2 90.09(18) . 2_655
O5 W1 O2 160.83(17) 2_655 2_655
O1 W1 O2 75.13(16) 2_655 2_655
O1 W1 O2 89.98(16) . 2_655
O5 W1 O2 160.83(17) . .
O5 W1 O2 90.09(18) 2_655 .
O1 W1 O2 89.98(16) 2_655 .
O1 W1 O2 75.13(16) . .
O2 W1 O2 80.1(2) 2_655 .
C19 N1 C17 114.3(6) . .
C19 N1 C15 115.2(6) . .
C17 N1 C15 106.8(6) . .
C19 N1 H1 106.7 . .
C17 N1 H1 106.7 . .
C15 N1 H1 106.7 . .
C1 O1 W1 120.4(4) . .
C2 O2 W1 116.2(3) . .
O1 C1 C6 124.8(5) . .
O1 C1 C2 113.0(5) . .
C6 C1 C2 122.1(5) . .
O2 C2 C3 125.9(5) . .
O2 C2 C1 115.0(5) . .
C3 C2 C1 119.0(5) . .
C4 C3 C2 119.3(6) . .
C4 C3 H3 120.4 . .
C2 C3 H3 120.4 . .
C5 C4 C3 122.1(6) . .
C5 C4 H4 118.9 . .
C3 C4 H4 118.9 . .
C4 C5 C6 120.4(6) . .
C4 C5 C14 117.8(6) . .
C6 C5 C14 121.8(6) . .
C1 C6 C5 117.0(6) . .
C1 C6 C7 123.5(6) . .
C5 C6 C7 119.4(5) . .
O3 C7 C6 122.3(6) . .
O3 C7 C8 119.1(6) . .
C6 C7 C8 118.6(6) . .
C13 C8 C9 120.4(6) . .
C13 C8 C7 120.7(6) . .
C9 C8 C7 118.8(7) . .
C8 C9 C10 118.8(8) . .
C8 C9 H9 120.6 . .
C10 C9 H9 120.6 . .
C11 C10 C9 120.6(9) . .
C11 C10 H10 119.7 . .
C9 C10 H10 119.7 . .
C10 C11 C12 121.7(8) . .
C10 C11 H11 119.2 . .
C12 C11 H11 119.2 . .
C11 C12 C13 118.9(9) . .
C11 C12 H12 120.6 . .
C13 C12 H12 120.6 . .
C8 C13 C12 119.6(8) . .
C8 C13 C14 121.4(6) . .
C12 C13 C14 119.0(8) . .
O4 C14 C5 121.8(7) . .
O4 C14 C13 120.8(6) . .
C5 C14 C13 117.4(6) . .
C16 C15 N1 117.5(9) . .
C16 C15 H15A 107.9 . .
N1 C15 H15A 107.9 . .
C16 C15 H15B 107.9 . .
N1 C15 H15B 107.9 . .
H15A C15 H15B 107.2 . .
C15 C16 H16A 109.5 . .
C15 C16 H16B 109.5 . .
H16A C16 H16B 109.5 . .
C15 C16 H16C 109.5 . .
H16A C16 H16C 109.5 . .
H16B C16 H16C 109.5 . .
C18 C17 N1 113.5(8) . .
C18 C17 H17A 108.9 . .
N1 C17 H17A 108.9 . .
C18 C17 H17B 108.9 . .
N1 C17 H17B 108.9 . .
H17A C17 H17B 107.7 . .
C17 C18 H18A 109.5 . .
C17 C18 H18B 109.5 . .
H18A C18 H18B 109.5 . .
C17 C18 H18C 109.5 . .
H18A C18 H18C 109.5 . .
H18B C18 H18C 109.5 . .
N1 C19 C20 113.7(8) . .
N1 C19 H19A 108.8 . .
C20 C19 H19A 108.8 . .
N1 C19 H19B 108.8 . .
C20 C19 H19B 108.8 . .
H19A C19 H19B 107.7 . .
C19 C20 H20A 109.5 . .
C19 C20 H20B 109.5 . .
H20A C20 H20B 109.5 . .
C19 C20 H20C 109.5 . .
H20A C20 H20C 109.5 . .
H20B C20 H20C 109.5 . .

loop_
_geom_bond_atom_site_label_1
_geom_bond_atom_site_label_2
_geom_bond_distance
_geom_bond_site_symmetry_2
W1 O5 1.744(4) .
W1 O5 1.744(4) 2_655
W1 O1 1.997(4) 2_655
W1 O1 1.997(4) .
W1 O2 2.122(4) 2_655
W1 O2 2.122(4) .
N1 C19 1.469(9) .
N1 C17 1.490(10) .
N1 C15 1.496(11) .
N1 H1 0.9100 .
O1 C1 1.349(7) .
O2 C2 1.313(7) .
O3 C7 1.230(8) .
O4 C14 1.230(9) .
C1 C6 1.392(8) .
C1 C2 1.428(8) .
C2 C3 1.392(8) .
C3 C4 1.386(9) .
C3 H3 0.9300 .
C4 C5 1.383(9) .
C4 H4 0.9300 .
C5 C6 1.430(9) .
C5 C14 1.482(8) .
C6 C7 1.472(9) .
C7 C8 1.499(9) .
C8 C13 1.394(10) .
C8 C9 1.400(11) .
C9 C10 1.403(10) .
C9 H9 0.9300 .
C10 C11 1.358(13) .
C10 H10 0.9300 .
C11 C12 1.386(13) .
C11 H11 0.9300 .
C12 C13 1.413(9) .
C12 H12 0.9300 .
C13 C14 1.483(10) .
C15 C16 1.398(14) .
C15 H15A 0.9700 .
C15 H15B 0.9700 .
C16 H16A 0.9600 .
C16 H16B 0.9600 .
C16 H16C 0.9600 .
C17 C18 1.473(14) .
C17 H17A 0.9700 .
C17 H17B 0.9700 .
C18 H18A 0.9600 .
C18 H18B 0.9600 .
C18 H18C 0.9600 .
C19 C20 1.523(12) .
C19 H19A 0.9700 .
C19 H19B 0.9700 .
C20 H20A 0.9600 .
C20 H20B 0.9600 .
C20 H20C 0.9600 .

loop_
_geom_torsion_atom_site_label_1
_geom_torsion_atom_site_label_2
_geom_torsion_atom_site_label_3
_geom_torsion_atom_site_label_4
_geom_torsion
_geom_torsion_site_symmetry_1
O5 W1 O1 C1 169.1(4) .
O5 W1 O1 C1 -87.1(4) 2_655
O1 W1 O1 C1 40.0(4) 2_655
O2 W1 O1 C1 79.1(4) 2_655
O2 W1 O1 C1 -0.7(4) .
O5 W1 O2 C2 -30.1(7) .
O5 W1 O2 C2 106.4(4) 2_655
O1 W1 O2 C2 -165.1(4) 2_655
O1 W1 O2 C2 2.5(4) .
O2 W1 O2 C2 -90.2(4) 2_655
W1 O1 C1 C6 177.9(4) .
W1 O1 C1 C2 -1.1(6) .
W1 O2 C2 C3 178.0(5) .
W1 O2 C2 C1 -3.8(6) .
O1 C1 C2 O2 3.2(7) .
C6 C1 C2 O2 -175.8(5) .
O1 C1 C2 C3 -178.5(5) .
C6 C1 C2 C3 2.5(9) .
O2 C2 C3 C4 177.8(6) .
C1 C2 C3 C4 -0.4(9) .
C2 C3 C4 C5 -0.6(10) .
C3 C4 C5 C6 -0.3(10) .
C3 C4 C5 C14 178.5(6) .
O1 C1 C6 C5 177.7(5) .
C2 C1 C6 C5 -3.4(8) .
O1 C1 C6 C7 -4.5(9) .
C2 C1 C6 C7 174.4(6) .
C4 C5 C6 C1 2.3(9) .
C14 C5 C6 C1 -176.5(6) .
C4 C5 C6 C7 -175.6(6) .
C14 C5 C6 C7 5.6(9) .
C1 C6 C7 O3 3.4(10) .
C5 C6 C7 O3 -178.8(6) .
C1 C6 C7 C8 -177.0(6) .
C5 C6 C7 C8 0.7(9) .
O3 C7 C8 C13 172.5(7) .
C6 C7 C8 C13 -7.1(9) .
O3 C7 C8 C9 -5.9(10) .
C6 C7 C8 C9 174.6(6) .
C13 C8 C9 C10 -0.5(10) .
C7 C8 C9 C10 177.9(6) .
C8 C9 C10 C11 -1.9(12) .
C9 C10 C11 C12 2.3(13) .
C10 C11 C12 C13 -0.4(13) .
C9 C8 C13 C12 2.3(10) .
C7 C8 C13 C12 -176.0(6) .
C9 C8 C13 C14 -174.6(6) .
C7 C8 C13 C14 7.0(10) .
C11 C12 C13 C8 -1.9(11) .
C11 C12 C13 C14 175.1(7) .
C4 C5 C14 O4 -4.9(10) .
C6 C5 C14 O4 174.0(6) .
C4 C5 C14 C13 175.5(6) .
C6 C5 C14 C13 -5.7(9) .
C8 C13 C14 O4 179.6(7) .
C12 C13 C14 O4 2.6(11) .
C8 C13 C14 C5 -0.8(10) .
C12 C13 C14 C5 -177.8(6) .
C19 N1 C15 C16 -72.6(11) .
C17 N1 C15 C16 159.4(9) .
C19 N1 C17 C18 57.3(10) .
C15 N1 C17 C18 -174.1(8) .
C17 N1 C19 C20 62.0(10) .
C15 N1 C19 C20 -62.2(10) .
